data_4034468
loop_
_publ_author_name
'Mondal, Mukulesh'
'Panda, Manashi'
'McKee, Vickie'
'Kerrigan, Nessan J.'

_publ_section_title
;
 Asymmetric Synthesis of Tetrahydrofurans through Palladium(0)-Catalyzed
 [3 + 2]-Cycloaddition of Vinylcyclopropanes with Ketenes.
;
_journal_issue 18
_journal_name_full 'The Journal of organic chemistry'
_journal_page_first 11983
_journal_page_last 11991
_journal_paper_doi 10.1021/acs.joc.9b01854
_journal_volume 84
_journal_year 2019
_chemical_formula_moiety 'C17 H20 N2 O4'
_chemical_formula_sum 'C17 H20 N2 O4'
_chemical_formula_weight 316.35
_space_group_crystal_system monoclinic
_space_group_IT_number 15
_space_group_name_Hall '-I 2ya'
_space_group_name_H-M_alt 'I 1 2/a 1'
_atom_sites_solution_hydrogens geom
_atom_sites_solution_primary dual
_atom_sites_solution_secondary difmap
_audit_creation_date 2019-02-05
_audit_creation_method
;
Olex2 1.2
(compiled 2018.05.29 svn.r3508 for OlexSys, GUI svn.r5506)
;
_cell_angle_alpha 90
_cell_angle_beta 99.086(2)
_cell_angle_gamma 90
_cell_formula_units_Z 8
_cell_length_a 10.5660(2)
_cell_length_b 17.6181(4)
_cell_length_c 17.1644(4)
_cell_measurement_reflns_used 7160
_cell_measurement_temperature 100.00(13)
_cell_measurement_theta_max 74.4350
_cell_measurement_theta_min 3.6170
_cell_volume 3155.11(12)
_computing_cell_refinement 'CrysAlisPro 1.171.40.29a (Rigaku OD, 2018)'
_computing_data_collection 'CrysAlisPro 1.171.40.29a (Rigaku OD, 2018)'
_computing_data_reduction 'CrysAlisPro 1.171.40.29a (Rigaku OD, 2018)'
_computing_molecular_graphics 'Mercury (Macrae at al., 2008)'
_computing_publication_material 'Olex2 (Dolomanov et al. 2009), PublCIF (Westrip, 2010)'
_computing_structure_refinement 'SHELXL-2018/3 (Sheldrick, 2015a)'
_computing_structure_solution 'SHELXT (Sheldrick 2015)'
_diffrn_ambient_environment N~2~
_diffrn_ambient_temperature 100.00(13)
_diffrn_detector 'CCD plate'
_diffrn_detector_area_resol_mean 5.2923
_diffrn_detector_type AtlasS2
_diffrn_measured_fraction_theta_full 1.000
_diffrn_measured_fraction_theta_max 1.000
_diffrn_measurement_details
;
List of Runs (angles in degrees, time in seconds):

  # Type    Start    End  Width  t~exp~   \w     \q     \k     \f   Frames
--------------------------------------------------------------------------
  1  \w    -11.00  19.00   1.00    4.12    --  -49.16  19.00  60.00   30
  2  \w    -20.00  14.00   1.00    4.12    --  -49.16  19.00   0.00   34
  3  \w    -17.00  15.00   1.00    4.12    --  -49.16  19.00 120.00   32
  4  \w    -20.00  18.00   1.00    4.12    --  -49.16  19.00 150.00   38
  5  \w    -58.00 -29.00   1.00   16.48    --  -82.50  62.00 150.00   29
  6  \w    -92.00 -10.00   1.00    4.12    --  -49.16 125.00-120.00   82
  7  \w    -23.00  22.00   1.00    4.12    --  -49.16  19.00-150.00   45
  8  \w   -126.00 -92.00   1.00    4.12    --  -49.16   0.00-150.00   34
  9  \w     57.00 109.00   1.00   16.48    --  100.40 -94.00 -90.00   52
 10  \w     72.00 117.00   1.00   16.48    --  100.40-125.00-120.00   45
 11  \w     70.00  97.00   1.00   16.48    --  100.40 -94.00   0.00   27
 12  \w     75.00 117.00   1.00   16.48    --  100.40-125.00  30.00   42
 13  \w     63.00  90.00   1.00   16.48    --  100.40 -94.00 150.00   27
 14  \w     33.00  63.00   1.00   16.48    --  100.40 -61.00 150.00   30
 15  \w     35.00  65.00   1.00   16.48    --  100.40 -61.00 120.00   30
 16  \w    101.00 175.00   1.00   16.48    --  100.40   0.00 150.00   74
 17  \w    106.00 173.00   1.00   16.48    --  100.40   0.00  30.00   67
 18  \w    109.00 171.00   1.00   16.48    --  100.40   0.00 -90.00   62
 19  \w    116.00 161.00   1.00   16.48    --  100.40 125.00  60.00   45
 20  \w    120.00 167.00   1.00   16.48    --  100.40 125.00 150.00   47
 21  \w     34.00  67.00   1.00   16.48    --  100.40 -61.00 -60.00   33
 22  \w     34.00  66.00   1.00   16.48    --  100.40 -61.00 -30.00   32
 23  \w     33.00  58.00   1.00   16.48    --  100.40 -61.00  30.00   25
 24  \w     37.00 118.00   1.00   16.48    --  100.40-125.00 120.00   81
 25  \w     35.00  60.00   1.00   16.48    --  100.40-125.00-120.00   25
 26  \w     34.00  67.00   1.00   16.48    --  100.40 -61.00-150.00   33
 27  \w     42.00  68.00   1.00   16.48    --  100.40 -61.00-180.00   26
 28  \w     34.00  64.00   1.00   16.48    --  100.40 -61.00-120.00   30
 29  \w    120.00 162.00   1.00   16.48    --  100.40 125.00-120.00   42
;
_diffrn_measurement_device 'four-circle diffractometer'
_diffrn_measurement_device_type 'XtaLAB Synergy, Dualflex, AtlasS2'
_diffrn_measurement_method '\w scans'
_diffrn_orient_matrix_type 'CrysAlisPro convention (1999,Acta A55,543-557)'
_diffrn_orient_matrix_UB_11 -0.1171844000
_diffrn_orient_matrix_UB_12 0.0094737000
_diffrn_orient_matrix_UB_13 -0.0651858000
_diffrn_orient_matrix_UB_21 0.0707946000
_diffrn_orient_matrix_UB_22 0.0627052000
_diffrn_orient_matrix_UB_23 -0.0385645000
_diffrn_orient_matrix_UB_31 0.0550493000
_diffrn_orient_matrix_UB_32 -0.0601592000
_diffrn_orient_matrix_UB_33 -0.0504381000
_diffrn_radiation_monochromator mirror
_diffrn_radiation_probe x-ray
_diffrn_radiation_type CuK\a
_diffrn_radiation_wavelength 1.54184
_diffrn_reflns_av_R_equivalents 0.0137
_diffrn_reflns_av_unetI/netI 0.0087
_diffrn_reflns_Laue_measured_fraction_full 1.000
_diffrn_reflns_Laue_measured_fraction_max 1.000
_diffrn_reflns_limit_h_max 12
_diffrn_reflns_limit_h_min -12
_diffrn_reflns_limit_k_max 18
_diffrn_reflns_limit_k_min -20
_diffrn_reflns_limit_l_max 19
_diffrn_reflns_limit_l_min -20
_diffrn_reflns_number 14222
_diffrn_reflns_point_group_measured_fraction_full 1.000
_diffrn_reflns_point_group_measured_fraction_max 1.000
_diffrn_reflns_theta_full 66.590
_diffrn_reflns_theta_max 66.590
_diffrn_reflns_theta_min 3.619
_diffrn_source 'micro-focus sealed X-ray tube'
_diffrn_source_type 'PhotonJet (Cu) X-ray Source'
_exptl_absorpt_coefficient_mu 0.787
_exptl_absorpt_correction_T_max 1.000
_exptl_absorpt_correction_T_min 0.725
_exptl_absorpt_correction_type gaussian
_exptl_absorpt_process_details
;
CrysAlisPro 1.171.40.29a (Rigaku Oxford Diffraction, 2018)
Numerical absorption correction based on gaussian integration over
			a multifaceted crystal model
Empirical absorption correction using spherical harmonics,
 implemented in SCALE3 ABSPACK scaling algorithm.
;
_exptl_crystal_colour colourless
_exptl_crystal_colour_primary colourless
_exptl_crystal_density_diffrn 1.332
_exptl_crystal_description block
_exptl_crystal_F_000 1344
_exptl_crystal_size_max 0.211
_exptl_crystal_size_mid 0.055
_exptl_crystal_size_min 0.044
_refine_diff_density_max 0.317
_refine_diff_density_min -0.238
_refine_diff_density_rms 0.043
_refine_ls_extinction_coef 0.00053(13)
_refine_ls_extinction_expression Fc^*^=kFc[1+0.001xFc^2^\l^3^/sin(2\q)]^-1/4^
_refine_ls_extinction_method 'SHELXL-2018/3 (Sheldrick 2018)'
_refine_ls_goodness_of_fit_ref 1.052
_refine_ls_hydrogen_treatment constr
_refine_ls_matrix_type full
_refine_ls_number_parameters 330
_refine_ls_number_reflns 2799
_refine_ls_number_restraints 1184
_refine_ls_restrained_S_all 0.990
_refine_ls_R_factor_all 0.0615
_refine_ls_R_factor_gt 0.0579
_refine_ls_shift/su_max 0.000
_refine_ls_shift/su_mean 0.000
_refine_ls_structure_factor_coef Fsqd
_refine_ls_weighting_details 'w=1/[\s^2^(Fo^2^)+(0.0854P)^2^+2.5228P] where P=(Fo^2^+2Fc^2^)/3'
_refine_ls_weighting_scheme calc
_refine_ls_wR_factor_gt 0.1640
_refine_ls_wR_factor_ref 0.1679
_reflns_Friedel_coverage 0.000
_reflns_number_gt 2555
_reflns_number_total 2799
_reflns_threshold_expression 'I > 2\s(I)'
_cod_data_source_file jo9b01854_si_003.cif
_cod_data_source_block MP-IV-27-F2(exp_396)
_cod_original_cell_volume 3155.10(12)
_cod_database_code 4034468
_shelx_shelxl_version_number 2018/3
_chemical_oxdiff_formula C15H15N2O4
_shelx_space_group_comment
;
The symmetry employed for this shelxl refinement is uniquely defined
by the following loop, which should always be used as a source of
symmetry information in preference to the above space-group names.
They are only intended as comments.
;
_reflns_odcompleteness_completeness 100.00
_reflns_odcompleteness_iscentric 1
_reflns_odcompleteness_theta 66.97
_olex2_refinement_description
;
1. Fixed Uiso
 At 1.2 times of:
  All C(H) groups, All C(H,H) groups, All N(H) groups
 At 1.5 times of:
  All C(H,H,H) groups
2. Shared sites
{O2, O2'}
{O3, O3'}
{O4, O4'}
{N1, N1'}
{N2, N2'}
{C4, C4'}
{C5, C5'}
{C15, C15'}
{C16, C16'}
{C17, C17'}
3. Uiso/Uaniso restraints and constraints
All non-hydrogen atoms have similar U: within 2A with sigma of 0.04 and sigma
for terminal atoms of 0.08
Uanis(O2) = Uanis(O2')
Uanis(O3) = Uanis(O3')
Uanis(O4) = Uanis(O4')
Uanis(N1) = Uanis(N1')
Uanis(N2) = Uanis(N2')
Uanis(C4) = Uanis(C4')
Uanis(C5) = Uanis(C5')
Uanis(C15) = Uanis(C15')
Uanis(C16) = Uanis(C16')
Uanis(C17) = Uanis(C17')
4. Rigid body (RIGU) restrains
 All non-hydrogen atoms
 with sigma for 1-2 distances of 0.004 and sigma for 1-3 distances of 0.004
5. Same fragment restrains
{O1', O2', O3', O4', N1', N2', C1', C2', C3', C4', C5', C6', C7', C8', C9',
C10', C11', C12', C13', C14', C15', C16', C17'} sigma for 1-2: 0.02, 1-3: 0.04
as
{O1, O2, O3, O4, N1, N2, C1, C2, C3, C4, C5, C6, C7, C8, C9, C10, C11, C12,
C13, C14, C15, C16, C17}
6. Others
 Fixed Sof: O1(0.5) O2(0.5) O3(0.5) O4(0.5) N1(0.5) H1(0.5) N2(0.5) H2(0.5)
 C1(0.5) H1A(0.5) C2(0.5) H2A(0.5) H2B(0.5) C3(0.5) H3A(0.5) H3B(0.5) H3C(0.5)
 C4(0.5) H4A(0.5) H4B(0.5) C5(0.5) C6(0.5) H6(0.5) C7(0.5) H7(0.5) C8(0.5)
 H8A(0.5) H8B(0.5) H8C(0.5) C9(0.5) C10(0.5) H10(0.5) C11(0.5) H11(0.5)
 C12(0.5) H12(0.5) C13(0.5) H13(0.5) C14(0.5) H14(0.5) C15(0.5) C16(0.5)
 C17(0.5) O1'(0.5) O2'(0.5) O3'(0.5) O4'(0.5) N1'(0.5) H1'(0.5) N2'(0.5)
 H2'(0.5) C1'(0.5) H1'A(0.5) C2'(0.5) H2'A(0.5) H2'B(0.5) C3'(0.5) H3'A(0.5)
 H3'B(0.5) H3'C(0.5) C4'(0.5) H4'A(0.5) H4'B(0.5) C5'(0.5) C6'(0.5) H6'(0.5)
 C7'(0.5) H7'(0.5) C8'(0.5) H8'A(0.5) H8'B(0.5) H8'C(0.5) C9'(0.5) C10'(0.5)
 H10'(0.5) C11'(0.5) H11'(0.5) C12'(0.5) H12'(0.5) C13'(0.5) H13'(0.5)
 C14'(0.5) H14'(0.5) C15'(0.5) C16'(0.5) C17'(0.5)
7.a Ternary CH refined with riding coordinates:
 C1(H1A), C6(H6), C7(H7), C1'(H1'A), C6'(H6'), C7'(H7')
7.b Secondary CH2 refined with riding coordinates:
 C2(H2A,H2B), C4(H4A,H4B), C2'(H2'A,H2'B), C4'(H4'A,H4'B)
7.c Aromatic/amide H refined with riding coordinates:
 N1(H1), N2(H2), C10(H10), C11(H11), C12(H12), C13(H13), C14(H14), N1'(H1'),
 N2'(H2'), C10'(H10'), C11'(H11'), C12'(H12'), C13'(H13'), C14'(H14')
7.d Idealised Me refined as rotating group:
 C3(H3A,H3B,H3C), C8(H8A,H8B,H8C), C3'(H3'A,H3'B,H3'C), C8'(H8'A,H8'B,H8'C)
;
_olex2_submission_special_instructions 'No special instructions were received'
_oxdiff_exptl_absorpt_empirical_details
;
Empirical correction (ABSPACK) includes:
- Absorption correction using spherical harmonics
- Frame scaling
- Detector area scaling
;
_oxdiff_exptl_absorpt_empirical_full_max 1.282
_oxdiff_exptl_absorpt_empirical_full_min 0.821

loop_
_space_group_symop_operation_xyz
'x, y, z'
'-x+1/2, y, -z'
'x+1/2, y+1/2, z+1/2'
'-x+1, y+1/2, -z+1/2'
'-x, -y, -z'
'x-1/2, -y, z'
'-x+1/2, -y+1/2, -z+1/2'
'x, -y+1/2, z+1/2'

loop_
_atom_site_label
_atom_site_type_symbol
_atom_site_fract_x
_atom_site_fract_y
_atom_site_fract_z
_atom_site_U_iso_or_equiv
_atom_site_adp_type
_atom_site_occupancy
_atom_site_site_symmetry_order
_atom_site_calc_flag
_atom_site_refinement_flags_posn
_atom_site_refinement_flags_adp
_atom_site_refinement_flags_occupancy
_atom_site_disorder_assembly
_atom_site_disorder_group
O1 O 0.4503(12) 0.6200(5) 0.8007(5) 0.088(3) Uani 0.5 1 d D U P A 1
O2 O 0.27702(13) 0.58960(10) 0.60143(9) 0.0675(5) Uani 0.5 1 d D U P A 1
O3 O 0.58911(11) 0.59035(8) 0.45013(8) 0.0524(4) Uani 0.5 1 d D U P A 1
O4 O 0.71583(14) 0.60332(11) 0.71328(9) 0.0758(5) Uani 0.5 1 d D U P A 1
N1 N 0.43473(13) 0.59222(9) 0.52796(9) 0.0498(4) Uani 0.5 1 d D U P A 1
H1 H 0.377335 0.592267 0.486417 0.060 Uiso 0.5 1 calc R . P A 1
N2 N 0.65016(14) 0.59434(11) 0.58267(10) 0.0574(5) Uani 0.5 1 d D U P A 1
H2 H 0.729140 0.592807 0.576102 0.069 Uiso 0.5 1 calc R . P A 1
C1 C 0.3913(4) 0.5430(3) 0.7814(3) 0.0568(12) Uani 0.5 1 d D U P A 1
H1A H 0.299786 0.544885 0.759848 0.068 Uiso 0.5 1 calc R . P A 1
C2 C 0.4217(8) 0.4977(7) 0.8589(5) 0.096(3) Uani 0.5 1 d D U P A 1
H2A H 0.429140 0.444493 0.845895 0.115 Uiso 0.5 1 calc R . P A 1
H2B H 0.504386 0.514118 0.886465 0.115 Uiso 0.5 1 calc R . P A 1
C3 C 0.3251(10) 0.5051(6) 0.9139(6) 0.096(3) Uani 0.5 1 d D U P A 1
H3A H 0.349306 0.472917 0.958876 0.144 Uiso 0.5 1 calc GR . P A 1
H3B H 0.242142 0.490318 0.886981 0.144 Uiso 0.5 1 calc GR . P A 1
H3C H 0.322069 0.556892 0.930970 0.144 Uiso 0.5 1 calc GR . P A 1
C4 C 0.4745(2) 0.52100(14) 0.72196(13) 0.0664(6) Uani 0.5 1 d D U P A 1
H4A H 0.434540 0.480873 0.687957 0.080 Uiso 0.5 1 calc R . P A 1
H4B H 0.557434 0.503420 0.748098 0.080 Uiso 0.5 1 calc R . P A 1
C5 C 0.48932(18) 0.59349(12) 0.67371(12) 0.0550(5) Uani 0.5 1 d D U P A 1
C6 C 0.4722(12) 0.6599(4) 0.7351(5) 0.065(2) Uani 0.5 1 d D U P A 1
H6 H 0.562160 0.673941 0.751759 0.078 Uiso 0.5 1 calc R . P A 1
C7 C 0.4180(5) 0.7368(3) 0.7047(3) 0.0794(13) Uani 0.5 1 d D U P A 1
H7 H 0.328157 0.729565 0.681073 0.095 Uiso 0.5 1 calc R . P A 1
C8 C 0.4232(7) 0.7959(5) 0.7693(4) 0.0719(19) Uani 0.5 1 d D U P A 1
H8A H 0.371636 0.838802 0.749879 0.108 Uiso 0.5 1 calc GR . P A 1
H8B H 0.510295 0.811983 0.785270 0.108 Uiso 0.5 1 calc GR . P A 1
H8C H 0.391058 0.774477 0.813760 0.108 Uiso 0.5 1 calc GR . P A 1
C9 C 0.4910(9) 0.7664(8) 0.6410(5) 0.073(2) Uani 0.5 1 d D U P A 1
C10 C 0.4142(6) 0.7707(4) 0.5690(5) 0.0780(15) Uani 0.5 1 d D U P A 1
H10 H 0.330990 0.751946 0.563635 0.094 Uiso 0.5 1 calc R . P A 1
C11 C 0.4562(8) 0.8014(7) 0.5052(5) 0.089(3) Uani 0.5 1 d D U P A 1
H11 H 0.402545 0.800992 0.456743 0.107 Uiso 0.5 1 calc R . P A 1
C12 C 0.5788(9) 0.8337(5) 0.5106(5) 0.101(2) Uani 0.5 1 d D U P A 1
H12 H 0.605135 0.857284 0.467366 0.121 Uiso 0.5 1 calc R . P A 1
C13 C 0.6585(5) 0.8294(4) 0.5819(4) 0.0920(16) Uani 0.5 1 d D U P A 1
H13 H 0.741845 0.847781 0.586799 0.110 Uiso 0.5 1 calc R . P A 1
C14 C 0.6152(6) 0.7979(4) 0.6460(3) 0.0786(16) Uani 0.5 1 d D U P A 1
H14 H 0.669310 0.797189 0.694268 0.094 Uiso 0.5 1 calc R . P A 1
C15 C 0.39140(18) 0.59193(11) 0.59879(12) 0.0530(5) Uani 0.5 1 d D U P A 1
C16 C 0.56026(17) 0.59246(10) 0.51596(11) 0.0472(4) Uani 0.5 1 d D U P A 1
C17 C 0.62691(19) 0.59845(13) 0.65941(12) 0.0584(5) Uani 0.5 1 d D U P A 1
O1' O 0.4161(11) 0.6265(5) 0.7964(7) 0.090(3) Uani 0.5 1 d D U P B 2
O2' O 0.27702(13) 0.58960(10) 0.60143(9) 0.0675(5) Uani 0.5 1 d D U P B 2
O3' O 0.58911(11) 0.59035(8) 0.45013(8) 0.0524(4) Uani 0.5 1 d D U P B 2
O4' O 0.71583(14) 0.60332(11) 0.71328(9) 0.0758(5) Uani 0.5 1 d D U P B 2
N1' N 0.43473(13) 0.59222(9) 0.52796(9) 0.0498(4) Uani 0.5 1 d D U P B 2
H1' H 0.377335 0.592267 0.486417 0.060 Uiso 0.5 1 calc R . P B 2
N2' N 0.65016(14) 0.59434(11) 0.58267(10) 0.0574(5) Uani 0.5 1 d D U P B 2
H2' H 0.729140 0.592807 0.576102 0.069 Uiso 0.5 1 calc R . P B 2
C1' C 0.4519(12) 0.5483(5) 0.7990(5) 0.132(3) Uani 0.5 1 d D U P B 2
H1'A H 0.540545 0.552482 0.825967 0.158 Uiso 0.5 1 calc R . P B 2
C2' C 0.3997(14) 0.5000(7) 0.8536(7) 0.143(5) Uani 0.5 1 d D U P B 2
H2'A H 0.348754 0.460807 0.823830 0.171 Uiso 0.5 1 calc R . P B 2
H2'B H 0.470129 0.475126 0.887050 0.171 Uiso 0.5 1 calc R . P B 2
C3' C 0.323(2) 0.5369(8) 0.9026(11) 0.180(8) Uani 0.5 1 d D U P B 2
H3'A H 0.297604 0.501053 0.939502 0.270 Uiso 0.5 1 calc GR . P B 2
H3'B H 0.247332 0.557163 0.870654 0.270 Uiso 0.5 1 calc GR . P B 2
H3'C H 0.370328 0.577385 0.930790 0.270 Uiso 0.5 1 calc GR . P B 2
C4' C 0.4745(2) 0.52100(14) 0.72196(13) 0.0664(6) Uani 0.5 1 d D U P B 2
H4'A H 0.402742 0.490772 0.696869 0.080 Uiso 0.5 1 calc R . P B 2
H4'B H 0.551706 0.490405 0.727196 0.080 Uiso 0.5 1 calc R . P B 2
C5' C 0.48932(18) 0.59349(12) 0.67371(12) 0.0550(5) Uani 0.5 1 d D U P B 2
C6' C 0.4407(12) 0.6555(4) 0.7289(6) 0.064(2) Uani 0.5 1 d D U P B 2
H6' H 0.356519 0.670534 0.700755 0.077 Uiso 0.5 1 calc R . P B 2
C7' C 0.5183(3) 0.7291(2) 0.7369(2) 0.0475(8) Uani 0.5 1 d D U P B 2
H7' H 0.607028 0.715874 0.758427 0.057 Uiso 0.5 1 calc R . P B 2
C8' C 0.4677(8) 0.7805(4) 0.7972(4) 0.079(2) Uani 0.5 1 d D U P B 2
H8'A H 0.513327 0.827845 0.800915 0.119 Uiso 0.5 1 calc GR . P B 2
H8'B H 0.480253 0.756089 0.847827 0.119 Uiso 0.5 1 calc GR . P B 2
H8'C H 0.378003 0.789807 0.780608 0.119 Uiso 0.5 1 calc GR . P B 2
C9' C 0.5184(8) 0.7602(8) 0.6595(5) 0.069(2) Uani 0.5 1 d D U P B 2
C10' C 0.4086(7) 0.7852(4) 0.6173(6) 0.0943(19) Uani 0.5 1 d D U P B 2
H10' H 0.333996 0.785102 0.639647 0.113 Uiso 0.5 1 calc R . P B 2
C11' C 0.4050(8) 0.8109(6) 0.5417(6) 0.109(3) Uani 0.5 1 d D U P B 2
H11' H 0.329266 0.831192 0.514693 0.130 Uiso 0.5 1 calc R . P B 2
C12' C 0.5130(13) 0.8072(8) 0.5045(7) 0.124(4) Uani 0.5 1 d D U P B 2
H12' H 0.510618 0.820220 0.451728 0.149 Uiso 0.5 1 calc R . P B 2
C13' C 0.6249(8) 0.7826(5) 0.5520(5) 0.112(2) Uani 0.5 1 d D U P B 2
H13' H 0.701771 0.782136 0.532135 0.134 Uiso 0.5 1 calc R . P B 2
C14' C 0.6223(6) 0.7597(4) 0.6259(4) 0.0855(16) Uani 0.5 1 d D U P B 2
H14' H 0.698219 0.742367 0.655434 0.103 Uiso 0.5 1 calc R . P B 2
C15' C 0.39140(18) 0.59193(11) 0.59879(12) 0.0530(5) Uani 0.5 1 d D U P B 2
C16' C 0.56026(17) 0.59246(10) 0.51596(11) 0.0472(4) Uani 0.5 1 d D U P B 2
C17' C 0.62691(19) 0.59845(13) 0.65941(12) 0.0584(5) Uani 0.5 1 d D U P B 2

loop_
_atom_site_aniso_label
_atom_site_aniso_U_11
_atom_site_aniso_U_22
_atom_site_aniso_U_33
_atom_site_aniso_U_23
_atom_site_aniso_U_13
_atom_site_aniso_U_12
O1 0.118(8) 0.092(3) 0.066(3) -0.026(2) 0.048(4) 0.000(3)
O2 0.0365(7) 0.1069(13) 0.0574(9) 0.0054(8) 0.0025(6) 0.0057(7)
O3 0.0352(7) 0.0698(9) 0.0496(8) -0.0043(6) -0.0016(5) 0.0009(5)
O4 0.0455(8) 0.1197(14) 0.0555(9) -0.0263(8) -0.0129(6) 0.0155(8)
N1 0.0315(7) 0.0661(10) 0.0482(9) -0.0032(7) -0.0052(6) 0.0002(6)
N2 0.0323(8) 0.0846(12) 0.0517(9) -0.0201(8) -0.0048(7) 0.0111(7)
C1 0.0336(18) 0.077(3) 0.057(3) -0.022(2) -0.0038(16) -0.0073(18)
C2 0.063(3) 0.157(7) 0.071(5) 0.022(5) 0.025(3) 0.036(4)
C3 0.103(5) 0.103(7) 0.094(5) -0.013(4) 0.049(4) -0.009(4)
C4 0.0640(13) 0.0775(14) 0.0533(11) -0.0047(10) -0.0048(9) 0.0060(11)
C5 0.0433(10) 0.0697(12) 0.0493(11) -0.0103(9) -0.0016(8) 0.0098(8)
C6 0.052(5) 0.095(4) 0.047(3) -0.006(3) 0.004(3) 0.019(3)
C7 0.062(3) 0.088(3) 0.088(3) -0.013(2) 0.011(2) 0.007(2)
C8 0.061(4) 0.081(4) 0.074(4) -0.019(3) 0.014(3) 0.013(3)
C9 0.087(5) 0.069(4) 0.063(4) -0.007(4) 0.014(4) 0.022(4)
C10 0.080(4) 0.078(4) 0.075(4) -0.003(3) 0.009(3) 0.000(3)
C11 0.082(4) 0.129(7) 0.056(3) 0.005(4) 0.011(3) 0.025(5)
C12 0.121(5) 0.098(5) 0.088(4) 0.009(4) 0.031(4) -0.013(4)
C13 0.068(3) 0.087(4) 0.123(4) -0.035(3) 0.020(3) -0.007(3)
C14 0.084(3) 0.075(4) 0.066(3) -0.020(3) -0.020(2) 0.025(3)
C15 0.0374(9) 0.0655(12) 0.0539(11) -0.0030(9) 0.0001(8) 0.0043(8)
C16 0.0348(9) 0.0524(10) 0.0510(10) -0.0083(8) -0.0036(7) 0.0040(7)
C17 0.0429(10) 0.0753(13) 0.0522(11) -0.0188(9) -0.0074(8) 0.0135(9)
O1' 0.071(4) 0.120(5) 0.091(4) -0.033(3) 0.045(3) -0.033(3)
O2' 0.0365(7) 0.1069(13) 0.0574(9) 0.0054(8) 0.0025(6) 0.0057(7)
O3' 0.0352(7) 0.0698(9) 0.0496(8) -0.0043(6) -0.0016(5) 0.0009(5)
O4' 0.0455(8) 0.1197(14) 0.0555(9) -0.0263(8) -0.0129(6) 0.0155(8)
N1' 0.0315(7) 0.0661(10) 0.0482(9) -0.0032(7) -0.0052(6) 0.0002(6)
N2' 0.0323(8) 0.0846(12) 0.0517(9) -0.0201(8) -0.0048(7) 0.0111(7)
C1' 0.194(9) 0.120(6) 0.088(5) 0.008(4) 0.043(6) 0.009(7)
C2' 0.200(11) 0.155(8) 0.076(6) -0.028(5) 0.032(6) -0.074(7)
C3' 0.242(16) 0.123(11) 0.194(14) -0.034(10) 0.093(11) -0.041(10)
C4' 0.0640(13) 0.0775(14) 0.0533(11) -0.0047(10) -0.0048(9) 0.0060(11)
C5' 0.0433(10) 0.0697(12) 0.0493(11) -0.0103(9) -0.0016(8) 0.0098(8)
C6' 0.053(5) 0.069(3) 0.071(4) -0.028(3) 0.014(3) 0.003(2)
C7' 0.0259(16) 0.059(2) 0.056(2) -0.0250(16) -0.0004(14) -0.0021(14)
C8' 0.097(6) 0.067(4) 0.077(5) -0.023(3) 0.024(4) 0.001(3)
C9' 0.067(4) 0.066(5) 0.071(4) -0.021(3) 0.005(3) -0.013(3)
C10' 0.083(4) 0.101(5) 0.096(5) 0.024(4) 0.005(4) -0.024(4)
C11' 0.089(5) 0.130(7) 0.096(5) 0.023(5) -0.020(4) -0.033(5)
C12' 0.159(8) 0.134(8) 0.082(5) 0.034(5) 0.026(6) -0.033(8)
C13' 0.125(5) 0.096(5) 0.132(5) 0.023(4) 0.070(4) -0.006(4)
C14' 0.079(3) 0.083(4) 0.096(4) 0.010(3) 0.018(3) -0.006(3)
C15' 0.0374(9) 0.0655(12) 0.0539(11) -0.0030(9) 0.0001(8) 0.0043(8)
C16' 0.0348(9) 0.0524(10) 0.0510(10) -0.0083(8) -0.0036(7) 0.0040(7)
C17' 0.0429(10) 0.0753(13) 0.0522(11) -0.0188(9) -0.0074(8) 0.0135(9)

loop_
_atom_type_symbol
_atom_type_description
_atom_type_scat_dispersion_real
_atom_type_scat_dispersion_imag
_atom_type_scat_source
C C 0.0181 0.0091 'International Tables Vol C Tables 4.2.6.8 and 6.1.1.4'
H H 0.0000 0.0000 'International Tables Vol C Tables 4.2.6.8 and 6.1.1.4'
N N 0.0311 0.0180 'International Tables Vol C Tables 4.2.6.8 and 6.1.1.4'
O O 0.0492 0.0322 'International Tables Vol C Tables 4.2.6.8 and 6.1.1.4'

loop_
_exptl_crystal_face_index_h
_exptl_crystal_face_index_k
_exptl_crystal_face_index_l
_exptl_crystal_face_perp_dist
0 -1 -1 0.0191
0 1 1 0.0251
0 1 -1 0.0209
0 -1 1 0.0343
2 -1 0 0.0814
-2 1 0 0.0972
-2 2 1 0.0827

loop_
_geom_angle_atom_site_label_1
_geom_angle_atom_site_label_2
_geom_angle_atom_site_label_3
_geom_angle
C6 O1 C1 113.4(7)
C15 N1 C16 126.94(16)
C16 N2 C17 126.57(16)
O1 C1 C2 104.7(7)
C4 C1 O1 96.6(5)
C4 C1 C2 112.9(5)
C3 C2 C1 115.4(7)
C1 C4 C5 105.7(3)
C4 C5 C6 102.7(3)
C15 C5 C4 109.04(17)
C15 C5 C6 115.9(4)
C17 C5 C4 108.42(17)
C17 C5 C6 106.0(5)
C17 C5 C15 114.01(17)
O1 C6 C5 102.4(6)
O1 C6 C7 129.0(8)
C7 C6 C5 119.8(6)
C8 C7 C6 113.0(5)
C8 C7 C9 108.9(7)
C9 C7 C6 110.1(6)
C10 C9 C7 111.8(8)
C10 C9 C14 116.4(7)
C14 C9 C7 131.3(8)
C11 C10 C9 121.8(7)
C10 C11 C12 121.6(8)
C13 C12 C11 117.7(8)
C14 C13 C12 120.1(6)
C13 C14 C9 122.2(6)
O2 C15 N1 120.52(17)
O2 C15 C5 121.12(19)
N1 C15 C5 118.35(16)
O3 C16 N1 121.91(16)
O3 C16 N2 122.38(17)
N2 C16 N1 115.71(17)
O4 C17 N2 119.90(19)
O4 C17 C5 121.9(2)
N2 C17 C5 118.16(16)
C6' O1' C1' 108.0(8)
C15' N1' C16' 126.94(16)
C16' N2' C17' 126.57(16)
O1' C1' C2' 117.6(9)
O1' C1' C4' 111.8(7)
C2' C1' C4' 121.9(9)
C3' C2' C1' 115.5(12)
C1' C4' C5' 104.9(4)
C4' C5' C6' 100.3(4)
C15' C5' C4' 109.04(17)
C15' C5' C6' 106.1(5)
C17' C5' C4' 108.42(17)
C17' C5' C6' 117.9(4)
C17' C5' C15' 114.01(17)
O1' C6' C5' 112.6(7)
O1' C6' C7' 115.1(8)
C7' C6' C5' 114.7(6)
C6' C7' C8' 108.8(5)
C9' C7' C6' 108.7(6)
C9' C7' C8' 116.7(7)
C10' C9' C7' 119.9(7)
C14' C9' C7' 121.6(8)
C14' C9' C10' 118.3(8)
C9' C10' C11' 120.9(8)
C10' C11' C12' 121.1(9)
C11' C12' C13' 115.2(9)
C14' C13' C12' 120.5(7)
C9' C14' C13' 123.8(7)
O2' C15' N1' 120.52(17)
O2' C15' C5' 121.12(19)
N1' C15' C5' 118.35(16)
O3' C16' N1' 121.91(16)
O3' C16' N2' 122.38(17)
N2' C16' N1' 115.71(17)
O4' C17' N2' 119.90(19)
O4' C17' C5' 121.9(2)
N2' C17' C5' 118.16(16)

loop_
_geom_bond_atom_site_label_1
_geom_bond_atom_site_label_2
_geom_bond_distance
O1 C1 1.508(9)
O1 C6 1.377(9)
O2 C15 1.217(2)
O3 C16 1.216(2)
O4 C17 1.213(2)
N1 C15 1.365(3)
N1 C16 1.374(2)
N2 C16 1.368(2)
N2 C17 1.379(3)
C1 C2 1.540(9)
C1 C4 1.499(5)
C2 C3 1.502(8)
C4 C5 1.543(3)
C5 C6 1.604(8)
C5 C15 1.518(3)
C5 C17 1.515(3)
C6 C7 1.529(10)
C7 C8 1.517(8)
C7 C9 1.527(9)
C9 C10 1.369(10)
C9 C14 1.414(11)
C10 C11 1.357(12)
C11 C12 1.405(11)
C12 C13 1.374(10)
C13 C14 1.373(9)
O1' C1' 1.427(11)
O1' C6' 1.329(10)
O2' C15' 1.217(2)
O3' C16' 1.216(2)
O4' C17' 1.213(2)
N1' C15' 1.365(3)
N1' C16' 1.374(2)
N2' C16' 1.368(2)
N2' C17' 1.379(3)
C1' C2' 1.440(11)
C1' C4' 1.461(8)
C2' C3' 1.418(12)
C4' C5' 1.543(3)
C5' C6' 1.583(7)
C5' C15' 1.518(3)
C5' C17' 1.515(3)
C6' C7' 1.529(9)
C7' C8' 1.534(7)
C7' C9' 1.437(8)
C9' C10' 1.341(10)
C9' C14' 1.318(10)
C10' C11' 1.369(10)
C11' C12' 1.394(13)
C12' C13' 1.396(13)
C13' C14' 1.336(9)

loop_
_geom_hbond_atom_site_label_D
_geom_hbond_atom_site_label_H
_geom_hbond_atom_site_label_A
_geom_hbond_distance_DH
_geom_hbond_distance_HA
_geom_hbond_distance_DA
_geom_hbond_angle_DHA
_geom_hbond_site_symmetry_A
_geom_hbond_publ_flag
N1 H1 O2 0.86 2.04 2.893(2) 171.8 2_556 yes
N2 H2 O3 0.86 2.04 2.898(2) 174.8 2_656 yes
C6 H6 O4 0.98 2.23 2.840(11) 119.5 . yes
N1' H1' O2' 0.86 2.04 2.893(2) 171.8 2_556 yes
N2' H2' O3' 0.86 2.04 2.898(2) 174.8 2_656 yes
C2' H2'A O4' 0.97 2.45 3.378(13) 159.8 6_565 yes
C4' H4'A O4' 0.97 2.63 3.487(3) 147.9 6_565 yes
C6' H6' O2' 0.98 2.28 2.816(11) 113.5 . yes
C7' H7' O4' 0.98 2.48 3.114(4) 122.4 . yes

loop_
_exptl_oxdiff_crystal_face_indexfrac_h
_exptl_oxdiff_crystal_face_indexfrac_k
_exptl_oxdiff_crystal_face_indexfrac_l
_exptl_oxdiff_crystal_face_x
_exptl_oxdiff_crystal_face_y
_exptl_oxdiff_crystal_face_z
-0.0000 -1.0012 -0.9977 0.0556 -0.0243 0.1106
0.0000 1.0012 0.9977 -0.0556 0.0243 -0.1106
-0.0057 1.0023 -0.9965 0.0751 0.1009 -0.0103
0.0057 -1.0023 0.9965 -0.0751 -0.1009 0.0103
2.0068 -0.9921 -0.0207 -0.2432 0.0807 0.1712
-2.0068 0.9921 0.0207 0.2432 -0.0807 -0.1712
-2.0068 1.9933 1.0184 0.1877 -0.0564 -0.2818
